data_1553092
loop_
_publ_author_name
'Gomes, Ana C.'
'Neves, Patr\'icia'
'Cunha-Silva, Lu\'is'
'Valente, Anabela A.'
'Gon\,calves, Isabel S.'
'Pillinger, Martyn'

_publ_section_title
;
 Oxidomolybdenum complexes for acid catalysis using alcohols as solvents
 and reactants
;
_journal_issue 13
_journal_name_full 'Catalysis Science &amp; Technology'
_journal_page_first 5207
_journal_paper_doi 10.1039/C5CY02052B
_journal_volume 6
_journal_year 2016
_chemical_formula_moiety 'C20 H29 Cl Mo N2 O3'
_chemical_formula_sum 'C20 H29 Cl Mo N2 O3'
_chemical_formula_weight 476.84
_space_group_crystal_system monoclinic
_space_group_IT_number 14
_space_group_name_Hall '-P 2ybc'
_space_group_name_H-M_alt 'P 1 21/c 1'
_atom_sites_solution_hydrogens geom
_audit_creation_date '20 October 2015'
_audit_creation_method 'SHELXL-2014/7 and enCIFer'
_audit_update_record
;
2015-11-09 deposited with the CCDC.
2016-03-21 downloaded from the CCDC.
;
_cell_angle_alpha 90
_cell_angle_beta 112.447(2)
_cell_angle_gamma 90
_cell_formula_units_Z 4
_cell_length_a 10.9605(7)
_cell_length_b 15.9334(10)
_cell_length_c 13.4384(8)
_cell_measurement_reflns_used 3449
_cell_measurement_temperature 150(2)
_cell_measurement_theta_max 24.92
_cell_measurement_theta_min 2.38
_cell_volume 2169.0(2)
_computing_structure_refinement 'SHELXL-2014/7 (Sheldrick, 2014)'
_diffrn_ambient_temperature 150(2)
_diffrn_measured_fraction_theta_full 0.995
_diffrn_measured_fraction_theta_max 0.995
_diffrn_measurement_device_type 'Bruker X8 Kappa CCD APEX II'
_diffrn_measurement_method '\f and \w scans'
_diffrn_radiation_type MoK\a
_diffrn_radiation_wavelength 0.71073
_diffrn_reflns_av_R_equivalents 0.0409
_diffrn_reflns_av_unetI/netI 0.0457
_diffrn_reflns_Laue_measured_fraction_full 0.995
_diffrn_reflns_Laue_measured_fraction_max 0.995
_diffrn_reflns_limit_h_max 13
_diffrn_reflns_limit_h_min -11
_diffrn_reflns_limit_k_max 15
_diffrn_reflns_limit_k_min -18
_diffrn_reflns_limit_l_max 15
_diffrn_reflns_limit_l_min -15
_diffrn_reflns_number 13846
_diffrn_reflns_point_group_measured_fraction_full 0.995
_diffrn_reflns_point_group_measured_fraction_max 0.995
_diffrn_reflns_theta_full 25.024
_diffrn_reflns_theta_max 25.024
_diffrn_reflns_theta_min 3.933
_diffrn_source 'fine-focus sealed tube'
_exptl_absorpt_coefficient_mu 0.749
_exptl_absorpt_correction_T_max 0.978
_exptl_absorpt_correction_T_min 0.948
_exptl_absorpt_correction_type multi-scan
_exptl_absorpt_process_details
; 
'SADABS V2012/1 (Bruker AXS Inc.)' 
;
_exptl_crystal_colour yellow
_exptl_crystal_density_diffrn 1.460
_exptl_crystal_description block
_exptl_crystal_F_000 984
_exptl_crystal_size_max 0.080
_exptl_crystal_size_mid 0.060
_exptl_crystal_size_min 0.030
_refine_diff_density_max 1.286
_refine_diff_density_min -0.664
_refine_diff_density_rms 0.076
_refine_ls_extinction_method none
_refine_ls_goodness_of_fit_ref 1.033
_refine_ls_hydrogen_treatment constr
_refine_ls_matrix_type full
_refine_ls_number_parameters 269
_refine_ls_number_reflns 3796
_refine_ls_number_restraints 0
_refine_ls_restrained_S_all 1.033
_refine_ls_R_factor_all 0.0718
_refine_ls_R_factor_gt 0.0464
_refine_ls_shift/su_max 0.000
_refine_ls_shift/su_mean 0.000
_refine_ls_structure_factor_coef Fsqd
_refine_ls_weighting_details 'w=1/[\s^2^(Fo^2^)+(0.0423P)^2^+3.7813P] where P=(Fo^2^+2Fc^2^)/3'
_refine_ls_weighting_scheme calc
_refine_ls_wR_factor_gt 0.1008
_refine_ls_wR_factor_ref 0.1116
_reflns_Friedel_coverage 0.000
_reflns_number_gt 2789
_reflns_number_total 3796
_reflns_threshold_expression 'I > 2\s(I)'
_cod_data_source_file c5cy02052b2.cif
_cod_data_source_block comp2-IG0112
_cod_original_sg_symbol_H-M 'P 21/c'
_cod_database_code 1553092
_shelx_shelxl_version_number 2014/7
_shelx_space_group_comment
;
The symmetry employed for this shelxl refinement is uniquely defined
by the following loop, which should always be used as a source of
symmetry information in preference to the above space-group names.
They are only intended as comments.
;
_shelx_estimated_absorpt_t_min 0.942
_shelx_estimated_absorpt_t_max 0.978

loop_
_space_group_symop_operation_xyz
'x, y, z'
'-x, y+1/2, -z+1/2'
'-x, -y, -z'
'x, -y-1/2, z-1/2'

loop_
_atom_site_label
_atom_site_type_symbol
_atom_site_fract_x
_atom_site_fract_y
_atom_site_fract_z
_atom_site_U_iso_or_equiv
_atom_site_adp_type
_atom_site_occupancy
_atom_site_site_symmetry_order
_atom_site_calc_flag
_atom_site_refinement_flags_posn
_atom_site_refinement_flags_adp
_atom_site_refinement_flags_occupancy
_atom_site_disorder_assembly
_atom_site_disorder_group
Mo1 Mo 0.26608(4) 0.18548(3) 0.44549(4) 0.03604(17) Uani 0.85 1 d . . P A 1
Cl1 Cl 0.41432(12) 0.31461(7) 0.46439(8) 0.0384(3) Uani 0.85 1 d . . P A 1
O2' O 0.41432(12) 0.31461(7) 0.46439(8) 0.0384(3) Uani 0.15 1 d . . P A 2
N1 N 0.4500(4) 0.1491(2) 0.5866(3) 0.0425(9) Uani 1 1 d . . . . .
O3 O 0.1620(3) 0.2265(2) 0.3077(3) 0.0577(9) Uani 1 1 d . . . . .
N2 N 0.4293(3) 0.1436(2) 0.3863(3) 0.0363(8) Uani 1 1 d . . . . .
C2 C 0.4159(4) 0.1492(3) 0.2831(3) 0.0385(10) Uani 1 1 d . . . . .
H2 H 0.3357 0.1674 0.2323 0.046 Uiso 1 1 calc R U . . .
C3 C 0.5155(4) 0.1294(3) 0.2492(3) 0.0374(10) Uani 1 1 d . . . . .
H3 H 0.5024 0.1361 0.1771 0.045 Uiso 1 1 calc R U . . .
C4 C 0.6358(4) 0.0992(2) 0.3211(3) 0.0325(9) Uani 1 1 d . . . . .
C5 C 0.6484(4) 0.0919(2) 0.4281(3) 0.0322(9) Uani 1 1 d . . . . .
H5 H 0.7264 0.0715 0.4797 0.039 Uiso 1 1 calc R U . . .
C6 C 0.5446(4) 0.1150(2) 0.4578(3) 0.0326(9) Uani 1 1 d . . . . .
C7 C 0.5551(4) 0.1150(3) 0.5718(3) 0.0345(10) Uani 1 1 d . . . . .
C8 C 0.4579(5) 0.1554(3) 0.6890(4) 0.0499(13) Uani 1 1 d . . . . .
H8 H 0.3872 0.1793 0.7010 0.060 Uiso 1 1 calc R U . . .
C9 C 0.5636(5) 0.1286(3) 0.7758(3) 0.0463(12) Uani 1 1 d . . . . .
H9 H 0.5641 0.1355 0.8447 0.056 Uiso 1 1 calc R U . . .
C10 C 0.6703(5) 0.0914(3) 0.7626(3) 0.0377(10) Uani 1 1 d . . . . .
C11 C 0.7901(5) 0.0624(3) 0.8602(3) 0.0475(12) Uani 1 1 d . . . . .
C12 C 0.7443(6) 0.0077(3) 0.9339(4) 0.0616(14) Uani 1 1 d . . . . .
H12A H 0.6975 -0.0404 0.8945 0.092 Uiso 1 1 calc R U . . .
H12B H 0.6871 0.0398 0.9584 0.092 Uiso 1 1 calc R U . . .
H12C H 0.8198 -0.0106 0.9947 0.092 Uiso 1 1 calc R U . . .
C13 C 0.8851(5) 0.0094(4) 0.8274(4) 0.0618(14) Uani 1 1 d . . . . .
H13A H 0.9185 0.0426 0.7838 0.093 Uiso 1 1 calc R U . . .
H13B H 0.8391 -0.0385 0.7871 0.093 Uiso 1 1 calc R U . . .
H13C H 0.9571 -0.0090 0.8908 0.093 Uiso 1 1 calc R U . . .
C14 C 0.8616(7) 0.1403(4) 0.9217(4) 0.0801(19) Uani 1 1 d . . . . .
H14A H 0.9355 0.1234 0.9846 0.120 Uiso 1 1 calc R U . . .
H14B H 0.8019 0.1730 0.9428 0.120 Uiso 1 1 calc R U . . .
H14C H 0.8922 0.1734 0.8762 0.120 Uiso 1 1 calc R U . . .
C15 C 0.6635(4) 0.0846(3) 0.6571(3) 0.0344(9) Uani 1 1 d . . . . .
H15 H 0.7324 0.0594 0.6438 0.041 Uiso 1 1 calc R U . . .
C16 C 0.7482(4) 0.0783(3) 0.2847(3) 0.0402(11) Uani 1 1 d . . . . .
C17 C 0.8678(5) 0.0461(6) 0.3738(5) 0.106(3) Uani 1 1 d . . . . .
H17A H 0.9317 0.0283 0.3454 0.159 Uiso 1 1 calc R U . . .
H17B H 0.8439 -0.0005 0.4078 0.159 Uiso 1 1 calc R U . . .
H17C H 0.9049 0.0899 0.4257 0.159 Uiso 1 1 calc R U . . .
C19 C 0.7000(6) 0.0101(3) 0.1979(5) 0.0700(17) Uani 1 1 d . . . . .
H19A H 0.7680 -0.0020 0.1714 0.105 Uiso 1 1 calc R U . . .
H19B H 0.6225 0.0294 0.1397 0.105 Uiso 1 1 calc R U . . .
H19C H 0.6794 -0.0399 0.2282 0.105 Uiso 1 1 calc R U . . .
C21 C 0.1223(6) 0.3064(3) 0.2679(4) 0.0654(15) Uani 1 1 d . . . . .
H21A H 0.1952 0.3347 0.2580 0.078 Uiso 1 1 calc R U . . .
H21B H 0.1000 0.3381 0.3203 0.078 Uiso 1 1 calc R U . . .
C22 C 0.0057(5) 0.3054(3) 0.1630(4) 0.0511(12) Uani 1 1 d . . . . .
H22A H -0.0682 0.2803 0.1733 0.077 Uiso 1 1 calc R U . . .
H22B H 0.0268 0.2736 0.1111 0.077 Uiso 1 1 calc R U . . .
H22C H -0.0162 0.3619 0.1375 0.077 Uiso 1 1 calc R U . . .
C18 C 0.7768(8) 0.1558(4) 0.2302(7) 0.106(3) Uani 1 1 d . . . . .
H18A H 0.6966 0.1749 0.1746 0.159 Uiso 1 1 calc R U . . .
H18B H 0.8398 0.1417 0.1991 0.159 Uiso 1 1 calc R U . . .
H18C H 0.8121 0.1995 0.2825 0.159 Uiso 1 1 calc R U . . .
O2 O 0.2159(2) 0.08812(16) 0.4342(2) 0.0556(7) Uani 0.85 1 d . . P A 1
Cl1' Cl 0.2159(2) 0.08812(16) 0.4342(2) 0.0556(7) Uani 0.15 1 d . . P A 2
Mo1' Mo 0.3278(2) 0.24260(15) 0.45630(18) 0.0291(5) Uani 0.15 1 d . . P A 2
O1 O 0.2072(5) 0.2300(3) 0.5332(4) 0.0555(14) Uani 0.85 1 d . . P A 1
O1' O 0.250(3) 0.2716(14) 0.5402(18) 0.034(6) Uani 0.15 1 d . . P A 2

loop_
_atom_site_aniso_label
_atom_site_aniso_U_11
_atom_site_aniso_U_22
_atom_site_aniso_U_33
_atom_site_aniso_U_23
_atom_site_aniso_U_13
_atom_site_aniso_U_12
Mo1 0.0373(3) 0.0339(3) 0.0465(3) 0.0091(2) 0.0268(2) 0.0062(2)
Cl1 0.0590(8) 0.0317(6) 0.0296(6) 0.0013(5) 0.0225(5) 0.0000(6)
O2' 0.0590(8) 0.0317(6) 0.0296(6) 0.0013(5) 0.0225(5) 0.0000(6)
N1 0.062(3) 0.045(2) 0.033(2) 0.0099(16) 0.0316(19) 0.0206(19)
O3 0.058(2) 0.054(2) 0.064(2) 0.0091(17) 0.0267(19) 0.0173(17)
N2 0.044(2) 0.041(2) 0.0264(18) 0.0049(15) 0.0162(17) 0.0124(17)
C2 0.048(3) 0.040(2) 0.026(2) 0.0031(18) 0.012(2) 0.009(2)
C3 0.058(3) 0.036(2) 0.020(2) -0.0014(17) 0.018(2) 0.000(2)
C4 0.046(3) 0.029(2) 0.029(2) -0.0024(17) 0.022(2) -0.0043(19)
C5 0.037(2) 0.038(2) 0.023(2) 0.0006(17) 0.0137(19) 0.0057(18)
C6 0.044(3) 0.034(2) 0.022(2) 0.0017(17) 0.0153(19) 0.0071(19)
C7 0.048(3) 0.035(2) 0.026(2) 0.0011(18) 0.020(2) 0.005(2)
C8 0.078(4) 0.047(3) 0.043(3) 0.008(2) 0.044(3) 0.017(3)
C9 0.083(4) 0.038(3) 0.026(2) 0.0033(19) 0.030(3) 0.005(2)
C10 0.059(3) 0.032(2) 0.026(2) -0.0021(17) 0.020(2) -0.006(2)
C11 0.061(3) 0.051(3) 0.023(2) 0.000(2) 0.008(2) -0.012(2)
C12 0.071(4) 0.070(4) 0.037(3) 0.015(3) 0.013(3) -0.006(3)
C13 0.054(3) 0.078(4) 0.041(3) 0.012(3) 0.003(2) 0.000(3)
C14 0.101(5) 0.063(4) 0.051(3) -0.006(3) 0.000(3) -0.023(3)
C15 0.042(2) 0.036(2) 0.027(2) -0.0006(18) 0.016(2) 0.0026(19)
C16 0.050(3) 0.043(3) 0.041(2) -0.003(2) 0.032(2) -0.004(2)
C17 0.043(3) 0.226(9) 0.058(4) -0.015(5) 0.029(3) 0.030(4)
C19 0.086(4) 0.059(3) 0.089(4) -0.025(3) 0.059(4) -0.002(3)
C21 0.076(4) 0.055(3) 0.070(4) 0.006(3) 0.034(3) 0.004(3)
C22 0.053(3) 0.051(3) 0.049(3) 0.011(2) 0.019(2) 0.004(2)
C18 0.152(7) 0.048(3) 0.192(8) 0.001(4) 0.149(7) -0.018(4)
O2 0.0404(15) 0.0519(16) 0.0729(18) 0.0106(14) 0.0199(14) 0.0031(12)
Cl1' 0.0404(15) 0.0519(16) 0.0729(18) 0.0106(14) 0.0199(14) 0.0031(12)
Mo1' 0.0366(13) 0.0213(12) 0.0318(13) 0.0025(9) 0.0158(11) 0.0051(11)
O1 0.060(3) 0.055(3) 0.072(3) 0.016(3) 0.049(3) 0.019(3)
O1' 0.061(17) 0.026(12) 0.029(11) 0.005(10) 0.033(11) 0.013(11)

loop_
_atom_type_symbol
_atom_type_description
_atom_type_scat_dispersion_real
_atom_type_scat_dispersion_imag
_atom_type_scat_source
C C 0.0033 0.0016 'International Tables Vol C Tables 4.2.6.8 and 6.1.1.4'
H H 0.0000 0.0000 'International Tables Vol C Tables 4.2.6.8 and 6.1.1.4'
N N 0.0061 0.0033 'International Tables Vol C Tables 4.2.6.8 and 6.1.1.4'
O O 0.0106 0.0060 'International Tables Vol C Tables 4.2.6.8 and 6.1.1.4'
Cl Cl 0.1484 0.1585 'International Tables Vol C Tables 4.2.6.8 and 6.1.1.4'
Mo Mo -1.6832 0.6857 'International Tables Vol C Tables 4.2.6.8 and 6.1.1.4'

loop_
_geom_angle_atom_site_label_1
_geom_angle_atom_site_label_2
_geom_angle_atom_site_label_3
_geom_angle
O2 Mo1 O1 104.9(2)
O2 Mo1 O3 100.49(15)
O1 Mo1 O3 106.8(2)
O2 Mo1 N1 89.73(13)
O1 Mo1 N1 88.77(19)
O3 Mo1 N1 158.18(13)
O2 Mo1 N2 88.34(13)
O1 Mo1 N2 154.9(2)
O3 Mo1 N2 91.12(12)
N1 Mo1 N2 69.79(11)
O2 Mo1 Cl1 161.06(9)
O1 Mo1 Cl1 89.46(18)
O3 Mo1 Cl1 86.69(11)
N1 Mo1 Cl1 78.11(10)
N2 Mo1 Cl1 73.91(9)
C8 N1 C7 116.9(4)
C8 N1 Mo1 121.8(3)
C7 N1 Mo1 121.2(3)
C8 N1 Mo1' 121.4(3)
C7 N1 Mo1' 115.4(2)
C21 O3 Mo1 133.0(3)
C21 O3 Mo1' 106.2(3)
C2 N2 C6 117.7(3)
C2 N2 Mo1 122.8(3)
C6 N2 Mo1 119.5(2)
C2 N2 Mo1' 119.5(3)
C6 N2 Mo1' 114.0(2)
N2 C2 C3 122.8(4)
N2 C2 H2 118.6
C3 C2 H2 118.6
C2 C3 C4 120.9(4)
C2 C3 H3 119.6
C4 C3 H3 119.6
C3 C4 C5 116.1(4)
C3 C4 C16 121.4(3)
C5 C4 C16 122.5(4)
C6 C5 C4 120.2(4)
C6 C5 H5 119.9
C4 C5 H5 119.9
N2 C6 C5 122.3(3)
N2 C6 C7 114.6(3)
C5 C6 C7 122.9(4)
N1 C7 C15 121.9(3)
N1 C7 C6 114.5(4)
C15 C7 C6 123.7(4)
N1 C8 C9 123.5(4)
N1 C8 H8 118.2
C9 C8 H8 118.2
C8 C9 C10 120.6(4)
C8 C9 H9 119.7
C10 C9 H9 119.7
C9 C10 C15 116.4(4)
C9 C10 C11 120.7(4)
C15 C10 C11 122.9(4)
C13 C11 C10 112.0(3)
C13 C11 C14 109.8(5)
C10 C11 C14 108.2(4)
C13 C11 C12 107.3(4)
C10 C11 C12 109.8(4)
C14 C11 C12 109.7(4)
C11 C12 H12A 109.5
C11 C12 H12B 109.5
H12A C12 H12B 109.5
C11 C12 H12C 109.5
H12A C12 H12C 109.5
H12B C12 H12C 109.5
C11 C13 H13A 109.5
C11 C13 H13B 109.5
H13A C13 H13B 109.5
C11 C13 H13C 109.5
H13A C13 H13C 109.5
H13B C13 H13C 109.5
C11 C14 H14A 109.5
C11 C14 H14B 109.5
H14A C14 H14B 109.5
C11 C14 H14C 109.5
H14A C14 H14C 109.5
H14B C14 H14C 109.5
C7 C15 C10 120.6(4)
C7 C15 H15 119.7
C10 C15 H15 119.7
C17 C16 C4 112.8(4)
C17 C16 C18 112.6(5)
C4 C16 C18 108.4(4)
C17 C16 C19 108.1(5)
C4 C16 C19 108.3(4)
C18 C16 C19 106.4(4)
C16 C17 H17A 109.5
C16 C17 H17B 109.5
H17A C17 H17B 109.5
C16 C17 H17C 109.5
H17A C17 H17C 109.5
H17B C17 H17C 109.5
C16 C19 H19A 109.5
C16 C19 H19B 109.5
H19A C19 H19B 109.5
C16 C19 H19C 109.5
H19A C19 H19C 109.5
H19B C19 H19C 109.5
O3 C21 C22 112.5(5)
O3 C21 H21A 109.1
C22 C21 H21A 109.1
O3 C21 H21B 109.1
C22 C21 H21B 109.1
H21A C21 H21B 107.8
C21 C22 H22A 109.5
C21 C22 H22B 109.5
H22A C22 H22B 109.5
C21 C22 H22C 109.5
H22A C22 H22C 109.5
H22B C22 H22C 109.5
C16 C18 H18A 109.5
C16 C18 H18B 109.5
H18A C18 H18B 109.5
C16 C18 H18C 109.5
H18A C18 H18C 109.5
H18B C18 H18C 109.5
O2' Mo1' O1' 102.1(8)
O2' Mo1' O3 117.24(16)
O1' Mo1' O3 100.9(9)
O2' Mo1' N1 106.15(17)
O1' Mo1' N1 88.0(8)
O3 Mo1' N1 132.26(18)
O2' Mo1' N2 99.50(15)
O1' Mo1' N2 152.0(7)
O3 Mo1' N2 84.72(14)
N1 Mo1' N2 68.83(13)
O2' Mo1' Cl1' 165.92(15)
O1' Mo1' Cl1' 90.0(8)
O3 Mo1' Cl1' 66.56(13)
N1 Mo1' Cl1' 66.64(13)
N2 Mo1' Cl1' 66.83(12)

loop_
_geom_bond_atom_site_label_1
_geom_bond_atom_site_label_2
_geom_bond_distance
Mo1 O2 1.633(3)
Mo1 O1 1.699(5)
Mo1 O3 1.882(3)
Mo1 N1 2.253(4)
Mo1 N2 2.316(3)
Mo1 Cl1 2.5734(12)
O2' Mo1' 1.466(3)
N1 C8 1.350(5)
N1 C7 1.355(5)
N1 Mo1' 2.299(4)
O3 C21 1.386(6)
O3 Mo1' 2.141(4)
N2 C2 1.341(5)
N2 C6 1.342(5)
N2 Mo1' 2.326(4)
C2 C3 1.371(6)
C2 H2 0.9300
C3 C4 1.389(6)
C3 H3 0.9300
C4 C5 1.397(5)
C4 C16 1.526(5)
C5 C6 1.390(5)
C5 H5 0.9300
C6 C7 1.492(5)
C7 C15 1.386(6)
C8 C9 1.362(7)
C8 H8 0.9300
C9 C10 1.382(6)
C9 H9 0.9300
C10 C15 1.395(5)
C10 C11 1.531(6)
C11 C13 1.530(7)
C11 C14 1.531(7)
C11 C12 1.540(6)
C12 H12A 0.9600
C12 H12B 0.9600
C12 H12C 0.9600
C13 H13A 0.9600
C13 H13B 0.9600
C13 H13C 0.9600
C14 H14A 0.9600
C14 H14B 0.9600
C14 H14C 0.9600
C15 H15 0.9300
C16 C17 1.488(7)
C16 C18 1.529(7)
C16 C19 1.532(6)
C17 H17A 0.9600
C17 H17B 0.9600
C17 H17C 0.9600
C19 H19A 0.9600
C19 H19B 0.9600
C19 H19C 0.9600
C21 C22 1.498(7)
C21 H21A 0.9700
C21 H21B 0.9700
C22 H22A 0.9600
C22 H22B 0.9600
C22 H22C 0.9600
C18 H18A 0.9600
C18 H18B 0.9600
C18 H18C 0.9600
Cl1' Mo1' 2.715(4)
Mo1' O1' 1.71(2)

loop_
_geom_hbond_atom_site_label_D
_geom_hbond_atom_site_label_H
_geom_hbond_atom_site_label_A
_geom_hbond_distance_DH
_geom_hbond_distance_HA
_geom_hbond_distance_DA
_geom_hbond_angle_DHA
_geom_hbond_site_symmetry_A
C2 H2 O3 0.93 2.65 3.173(5) 116.6 .
C2 H2 O1' 0.93 2.58 3.32(2) 137.0 4_565
C3 H3 Cl1 0.93 2.76 3.665(4) 165.1 4_565
C5 H5 Cl1' 0.93 2.76 3.429(5) 129.2 3_656
C8 H8 O1 0.93 2.50 2.992(7) 113.5 .
C8 H8 O1' 0.93 2.57 3.02(2) 110.3 .
C9 H9 Cl1 0.93 2.82 3.617(4) 144.9 4_566
C15 H15 Cl1' 0.93 2.72 3.472(5) 138.6 3_656
C22 H22B O1 0.96 2.57 3.344(7) 138.1 4_565

loop_
_geom_torsion_atom_site_label_1
_geom_torsion_atom_site_label_2
_geom_torsion_atom_site_label_3
_geom_torsion_atom_site_label_4
_geom_torsion
O2 Mo1 O3 C21 158.2(4)
O1 Mo1 O3 C21 49.0(5)
N1 Mo1 O3 C21 -85.0(6)
N2 Mo1 O3 C21 -113.3(4)
Cl1 Mo1 O3 C21 -39.5(4)
C6 N2 C2 C3 -1.8(6)
Mo1 N2 C2 C3 175.8(3)
Mo1' N2 C2 C3 143.6(4)
N2 C2 C3 C4 2.1(7)
C2 C3 C4 C5 -0.8(6)
C2 C3 C4 C16 -179.0(4)
C3 C4 C5 C6 -0.7(6)
C16 C4 C5 C6 177.4(4)
C2 N2 C6 C5 0.2(6)
Mo1 N2 C6 C5 -177.5(3)
Mo1' N2 C6 C5 -147.1(3)
C2 N2 C6 C7 176.7(4)
Mo1 N2 C6 C7 -1.0(5)
Mo1' N2 C6 C7 29.4(4)
C4 C5 C6 N2 1.1(6)
C4 C5 C6 C7 -175.1(4)
C8 N1 C7 C15 2.7(6)
Mo1 N1 C7 C15 -173.4(3)
Mo1' N1 C7 C15 155.2(3)
C8 N1 C7 C6 -176.1(4)
Mo1 N1 C7 C6 7.9(5)
Mo1' N1 C7 C6 -23.6(5)
N2 C6 C7 N1 -4.2(5)
C5 C6 C7 N1 172.2(4)
N2 C6 C7 C15 177.0(4)
C5 C6 C7 C15 -6.5(7)
C7 N1 C8 C9 -0.8(7)
Mo1 N1 C8 C9 175.2(4)
Mo1' N1 C8 C9 -151.5(4)
N1 C8 C9 C10 -1.1(7)
C8 C9 C10 C15 1.1(6)
C8 C9 C10 C11 179.1(4)
C9 C10 C11 C13 169.9(4)
C15 C10 C11 C13 -12.2(6)
C9 C10 C11 C14 -69.0(6)
C15 C10 C11 C14 109.0(5)
C9 C10 C11 C12 50.8(6)
C15 C10 C11 C12 -131.3(4)
N1 C7 C15 C10 -2.7(6)
C6 C7 C15 C10 175.9(4)
C9 C10 C15 C7 0.8(6)
C11 C10 C15 C7 -177.2(4)
C3 C4 C16 C17 -179.4(5)
C5 C4 C16 C17 2.5(7)
C3 C4 C16 C18 55.2(6)
C5 C4 C16 C18 -122.9(5)
C3 C4 C16 C19 -59.8(5)
C5 C4 C16 C19 122.1(5)
Mo1 O3 C21 C22 -161.1(3)
Mo1' O3 C21 C22 -179.9(3)
